data_7238817
loop_
_publ_author_name
'Rana, Sunil'
'Brown, Mike'
'Mukhopadhyay, Chhanda'

_publ_section_title
;
 FeCl3 catalysed multicomponent divergent synthesis of a library of
 indeno-fused heterocycles
;
_journal_issue 10
_journal_name_full 'RSC Advances'
_journal_page_first 3291
_journal_paper_doi 10.1039/c2ra23332k
_journal_volume 3
_journal_year 2013
_chemical_formula_sum 'C31 H25 N O6'
_chemical_formula_weight 507.52
_space_group_IT_number 14
_space_group_name_Hall '-P 2yn'
_space_group_name_H-M_alt 'P 1 21/n 1'
_symmetry_space_group_name_H-M 'P 1 21/n 1'
_atom_sites_solution_hydrogens geom
_atom_sites_solution_primary direct
_atom_sites_solution_secondary difmap
_audit_creation_method SHELXL-97
_cell_angle_alpha 90.00
_cell_angle_beta 107.313(2)
_cell_angle_gamma 90.00
_cell_formula_units_Z 4
_cell_length_a 15.366(2)
_cell_length_b 10.1563(14)
_cell_length_c 18.420(3)
_cell_measurement_temperature 296(2)
_cell_volume 2744.4(7)
_computing_structure_refinement 'SHELXL-97 (Sheldrick, 1997)'
_diffrn_ambient_temperature 296(2)
_diffrn_measured_fraction_theta_full 0.989
_diffrn_measured_fraction_theta_max 0.989
_diffrn_radiation_monochromator graphite
_diffrn_radiation_source 'fine-focus sealed tube'
_diffrn_radiation_type MoK\a
_diffrn_radiation_wavelength 0.71073
_diffrn_reflns_av_R_equivalents 0.0375
_diffrn_reflns_av_sigmaI/netI 0.0366
_diffrn_reflns_limit_h_max 18
_diffrn_reflns_limit_h_min -18
_diffrn_reflns_limit_k_max 12
_diffrn_reflns_limit_k_min -12
_diffrn_reflns_limit_l_max 19
_diffrn_reflns_limit_l_min -22
_diffrn_reflns_number 18803
_diffrn_reflns_theta_full 25.38
_diffrn_reflns_theta_max 25.38
_diffrn_reflns_theta_min 1.52
_exptl_absorpt_coefficient_mu 0.086
_exptl_absorpt_correction_T_max 0.9915
_exptl_absorpt_correction_T_min 0.9798
_exptl_absorpt_correction_type none
_exptl_crystal_density_diffrn 1.228
_exptl_crystal_density_method 'not measured'
_exptl_crystal_F_000 1064
_exptl_crystal_size_max 0.24
_exptl_crystal_size_mid 0.14
_exptl_crystal_size_min 0.10
_refine_diff_density_max 0.755
_refine_diff_density_min -0.241
_refine_diff_density_rms 0.044
_refine_ls_extinction_coef 0.0023(11)
_refine_ls_extinction_expression Fc^*^=kFc[1+0.001xFc^2^\l^3^/sin(2\q)]^-1/4^
_refine_ls_extinction_method SHELXL
_refine_ls_goodness_of_fit_ref 1.051
_refine_ls_hydrogen_treatment constr
_refine_ls_matrix_type full
_refine_ls_number_parameters 365
_refine_ls_number_reflns 4982
_refine_ls_number_restraints 0
_refine_ls_restrained_S_all 1.051
_refine_ls_R_factor_all 0.1030
_refine_ls_R_factor_gt 0.0621
_refine_ls_shift/su_max 0.002
_refine_ls_shift/su_mean 0.000
_refine_ls_structure_factor_coef Fsqd
_refine_ls_weighting_details 'calc w=1/[\s^2^(Fo^2^)+(0.1184P)^2^+0.5553P] where P=(Fo^2^+2Fc^2^)/3'
_refine_ls_weighting_scheme calc
_refine_ls_wR_factor_gt 0.1879
_refine_ls_wR_factor_ref 0.2192
_reflns_number_gt 2957
_reflns_number_total 4982
_reflns_threshold_expression >2sigma(I)
_cod_data_source_file c2ra23332k.txt
_cod_data_source_block a3
_cod_original_sg_symbol_H-M 'P 21/n'
_cod_database_code 7238817

loop_
_symmetry_equiv_pos_as_xyz
'x, y, z'
'-x+1/2, y+1/2, -z+1/2'
'-x, -y, -z'
'x-1/2, -y-1/2, z-1/2'

loop_
_atom_site_label
_atom_site_type_symbol
_atom_site_fract_x
_atom_site_fract_y
_atom_site_fract_z
_atom_site_U_iso_or_equiv
_atom_site_adp_type
_atom_site_occupancy
_atom_site_symmetry_multiplicity
_atom_site_calc_flag
_atom_site_refinement_flags
O1 O 0.07911(17) 0.3321(3) -0.07118(13) 0.0869(7) Uani 1 1 d .
O2 O 0.1100(2) 0.4299(3) 0.04085(14) 0.1068(9) Uani 1 1 d .
O3 O 0.20892(15) 0.4910(2) -0.19977(11) 0.0765(7) Uani 1 1 d .
O4 O 0.15397(19) 0.8244(3) 0.05045(14) 0.0985(8) Uani 1 1 d .
O5 O 0.14021(19) 0.7862(3) -0.13567(14) 0.0962(8) Uani 1 1 d .
O6 O 0.28934(16) 0.7861(2) -0.07524(13) 0.0788(7) Uani 1 1 d .
N1 N 0.36085(15) 0.4731(2) 0.06509(11) 0.0551(6) Uani 1 1 d .
C1 C 0.4321(4) 0.1829(4) 0.1911(3) 0.1065(14) Uani 1 1 d .
C2 C 0.3779(3) 0.2728(3) 0.1390(2) 0.0771(9) Uani 1 1 d .
H2 H 0.3158 0.2579 0.1179 0.093 Uiso 1 1 calc R
C3 C 0.4175(2) 0.3819(3) 0.11953(15) 0.0592(8) Uani 1 1 d .
C4 C 0.31308(19) 0.5729(3) 0.08666(14) 0.0532(7) Uani 1 1 d .
C5 C 0.24458(19) 0.6387(3) 0.03706(15) 0.0546(7) Uani 1 1 d .
C6 C 0.20551(18) 0.6096(3) -0.04661(14) 0.0539(7) Uani 1 1 d .
C7 C 0.1055(2) 0.5583(3) -0.06769(16) 0.0673(8) Uani 1 1 d .
H7A H 0.0671 0.6251 -0.0552 0.081 Uiso 1 1 calc R
H7B H 0.0832 0.5423 -0.1220 0.081 Uiso 1 1 calc R
C8 C 0.0993(2) 0.4357(4) -0.02653(18) 0.0699(9) Uani 1 1 d .
C9 C 0.0727(3) 0.2057(4) -0.0346(2) 0.1018(12) Uani 1 1 d .
H9A H 0.0313 0.2133 -0.0041 0.122 Uiso 1 1 calc R
H9B H 0.1322 0.1805 -0.0015 0.122 Uiso 1 1 calc R
C10 C 0.0392(4) 0.1051(5) -0.0940(3) 0.1294(17) Uani 1 1 d .
H10A H -0.0218 0.1268 -0.1238 0.194 Uiso 1 1 calc R
H10B H 0.0393 0.0206 -0.0706 0.194 Uiso 1 1 calc R
H10C H 0.0781 0.1024 -0.1261 0.194 Uiso 1 1 calc R
C11 C 0.2123(2) 0.7425(3) 0.07789(18) 0.0689(8) Uani 1 1 d .
C12 C 0.2688(2) 0.7304(3) 0.15911(17) 0.0681(8) Uani 1 1 d .
C13 C 0.2667(3) 0.8056(4) 0.2207(2) 0.0900(11) Uani 1 1 d .
H13 H 0.2242 0.8728 0.2160 0.108 Uiso 1 1 calc R
C14 C 0.3302(3) 0.7775(4) 0.2901(2) 0.0977(13) Uani 1 1 d .
H14 H 0.3311 0.8276 0.3326 0.117 Uiso 1 1 calc R
C15 C 0.3906(3) 0.6786(4) 0.29679(19) 0.0920(11) Uani 1 1 d .
H15 H 0.4323 0.6617 0.3440 0.110 Uiso 1 1 calc R
C16 C 0.3922(2) 0.6005(4) 0.23431(16) 0.0775(9) Uani 1 1 d .
H16 H 0.4339 0.5321 0.2397 0.093 Uiso 1 1 calc R
C17 C 0.33068(19) 0.6279(3) 0.16529(14) 0.0586(7) Uani 1 1 d .
C18 C 0.33733(18) 0.4470(3) -0.01165(14) 0.0508(7) Uani 1 1 d .
C19 C 0.3841(2) 0.3527(3) -0.04995(15) 0.0585(7) Uani 1 1 d .
C20 C 0.3359(2) 0.3575(3) -0.12760(15) 0.0597(7) Uani 1 1 d .
C21 C 0.3625(3) 0.2838(4) -0.18001(19) 0.0813(10) Uani 1 1 d .
H21 H 0.3292 0.2861 -0.2312 0.098 Uiso 1 1 calc R
C22 C 0.4397(3) 0.2066(4) -0.1551(2) 0.0991(13) Uani 1 1 d .
H22 H 0.4586 0.1557 -0.1896 0.119 Uiso 1 1 calc R
C23 C 0.4883(3) 0.2050(4) -0.0799(2) 0.1014(13) Uani 1 1 d .
H23 H 0.5405 0.1534 -0.0642 0.122 Uiso 1 1 calc R
C24 C 0.4620(2) 0.2783(4) -0.0258(2) 0.0826(10) Uani 1 1 d .
H24 H 0.4964 0.2768 0.0252 0.099 Uiso 1 1 calc R
C25 C 0.26232(19) 0.4573(3) -0.13905(15) 0.0569(7) Uani 1 1 d .
C26 C 0.26789(17) 0.5087(3) -0.06386(13) 0.0495(7) Uani 1 1 d .
C27 C 0.5224(4) 0.2054(6) 0.2200(2) 0.1180(18) Uani 1 1 d .
H27 H 0.5586 0.1447 0.2535 0.142 Uiso 1 1 calc R
C28 C 0.5607(3) 0.3137(6) 0.2014(2) 0.1057(14) Uani 1 1 d .
H28 H 0.6228 0.3282 0.2229 0.127 Uiso 1 1 calc R
C29 C 0.5085(2) 0.4049(4) 0.15017(18) 0.0800(10) Uani 1 1 d .
H29 H 0.5352 0.4799 0.1372 0.096 Uiso 1 1 calc R
C30 C 0.2054(2) 0.7375(3) -0.09205(17) 0.0654(8) Uani 1 1 d .
C31 C 0.2984(3) 0.9175(4) -0.1045(2) 0.1050(13) Uani 1 1 d .
H31A H 0.3571 0.9254 -0.1138 0.126 Uiso 1 1 calc R
H31B H 0.2512 0.9309 -0.1524 0.126 Uiso 1 1 calc R
C32 C 0.2906(3) 1.0167(4) -0.0501(3) 0.1285(17) Uani 1 1 d .
H32A H 0.2324 1.0089 -0.0412 0.193 Uiso 1 1 calc R
H32B H 0.2962 1.1027 -0.0699 0.193 Uiso 1 1 calc R
H32C H 0.3382 1.0042 -0.0032 0.193 Uiso 1 1 calc R
C50 C 0.3959(5) 0.0702(6) 0.2183(4) 0.199(3) Uani 1 1 d .
H50A H 0.4145 0.0714 0.2729 0.298 Uiso 1 1 calc R
H50B H 0.4184 -0.0083 0.2011 0.298 Uiso 1 1 calc R
H50C H 0.3306 0.0717 0.1994 0.298 Uiso 1 1 calc R

loop_
_atom_site_aniso_label
_atom_site_aniso_U_11
_atom_site_aniso_U_22
_atom_site_aniso_U_33
_atom_site_aniso_U_23
_atom_site_aniso_U_13
_atom_site_aniso_U_12
O1 0.1084(18) 0.0868(17) 0.0703(15) -0.0044(13) 0.0342(13) -0.0090(14)
O2 0.140(2) 0.119(2) 0.0605(16) 0.0051(14) 0.0283(14) -0.0411(18)
O3 0.0852(14) 0.0989(17) 0.0376(11) -0.0037(11) 0.0064(10) 0.0066(13)
O4 0.1049(18) 0.109(2) 0.0783(16) -0.0088(14) 0.0222(14) 0.0438(16)
O5 0.1076(19) 0.0951(18) 0.0747(16) 0.0286(14) 0.0101(14) 0.0209(15)
O6 0.0965(17) 0.0605(14) 0.0835(16) 0.0081(11) 0.0332(13) -0.0071(12)
N1 0.0678(14) 0.0603(14) 0.0333(12) 0.0002(10) 0.0091(10) 0.0091(11)
C1 0.153(4) 0.078(3) 0.107(3) 0.039(2) 0.068(3) 0.037(3)
C2 0.093(2) 0.067(2) 0.079(2) 0.0091(18) 0.0361(19) 0.0123(18)
C3 0.0741(19) 0.0642(19) 0.0385(15) 0.0012(13) 0.0156(13) 0.0122(15)
C4 0.0635(16) 0.0591(17) 0.0383(14) -0.0024(12) 0.0170(12) -0.0008(14)
C5 0.0626(16) 0.0620(17) 0.0410(15) -0.0021(13) 0.0181(13) 0.0015(14)
C6 0.0591(16) 0.0614(17) 0.0401(14) 0.0006(13) 0.0130(12) 0.0039(13)
C7 0.0617(17) 0.089(2) 0.0491(16) 0.0016(16) 0.0127(13) 0.0010(16)
C8 0.0660(19) 0.094(3) 0.0490(18) -0.0014(18) 0.0166(14) -0.0105(17)
C9 0.125(3) 0.087(3) 0.102(3) 0.000(2) 0.047(3) -0.009(2)
C10 0.160(5) 0.093(3) 0.141(4) -0.020(3) 0.054(4) -0.004(3)
C11 0.074(2) 0.078(2) 0.0569(19) -0.0069(16) 0.0231(15) 0.0108(18)
C12 0.0744(19) 0.082(2) 0.0519(18) -0.0116(15) 0.0251(15) -0.0016(17)
C13 0.103(3) 0.105(3) 0.065(2) -0.029(2) 0.031(2) 0.008(2)
C14 0.120(3) 0.121(3) 0.057(2) -0.032(2) 0.034(2) -0.007(3)
C15 0.107(3) 0.120(3) 0.0456(19) -0.015(2) 0.0174(18) 0.000(3)
C16 0.088(2) 0.096(2) 0.0424(17) -0.0123(16) 0.0115(15) 0.0032(19)
C17 0.0674(17) 0.0701(19) 0.0407(16) -0.0066(13) 0.0196(13) -0.0054(15)
C18 0.0616(16) 0.0530(16) 0.0372(14) -0.0026(12) 0.0139(12) -0.0025(13)
C19 0.0712(18) 0.0565(17) 0.0488(16) -0.0043(13) 0.0193(14) 0.0013(14)
C20 0.0743(18) 0.0603(17) 0.0456(16) -0.0090(13) 0.0196(14) -0.0044(15)
C21 0.102(3) 0.090(2) 0.0539(19) -0.0183(17) 0.0253(18) 0.008(2)
C22 0.121(3) 0.104(3) 0.077(3) -0.024(2) 0.037(2) 0.027(3)
C23 0.110(3) 0.114(3) 0.082(3) -0.010(2) 0.030(2) 0.048(2)
C24 0.089(2) 0.092(3) 0.062(2) -0.0073(18) 0.0152(17) 0.028(2)
C25 0.0659(17) 0.0625(18) 0.0420(15) -0.0015(13) 0.0155(13) -0.0049(14)
C26 0.0562(15) 0.0557(16) 0.0364(14) -0.0019(12) 0.0136(11) -0.0045(12)
C27 0.138(5) 0.139(5) 0.078(3) 0.032(3) 0.034(3) 0.073(4)
C28 0.084(3) 0.147(4) 0.069(2) -0.003(3) -0.004(2) 0.040(3)
C29 0.071(2) 0.102(3) 0.0571(19) 0.0015(18) 0.0039(16) 0.0057(19)
C30 0.085(2) 0.065(2) 0.0473(17) 0.0040(15) 0.0222(16) 0.0122(18)
C31 0.152(4) 0.067(2) 0.106(3) 0.014(2) 0.054(3) -0.011(2)
C32 0.152(4) 0.071(3) 0.160(5) -0.004(3) 0.042(4) -0.006(3)
C50 0.242(8) 0.127(5) 0.260(8) 0.089(5) 0.125(7) 0.037(5)

loop_
_atom_type_symbol
_atom_type_description
_atom_type_scat_dispersion_real
_atom_type_scat_dispersion_imag
_atom_type_scat_source
C C 0.0033 0.0016 'International Tables Vol C Tables 4.2.6.8 and 6.1.1.4'
H H 0.0000 0.0000 'International Tables Vol C Tables 4.2.6.8 and 6.1.1.4'
N N 0.0061 0.0033 'International Tables Vol C Tables 4.2.6.8 and 6.1.1.4'
O O 0.0106 0.0060 'International Tables Vol C Tables 4.2.6.8 and 6.1.1.4'

loop_
_geom_angle_atom_site_label_1
_geom_angle_atom_site_label_2
_geom_angle_atom_site_label_3
_geom_angle
C8 O1 C9 116.7(3)
C30 O6 C31 116.4(3)
C18 N1 C4 116.0(2)
C18 N1 C3 120.5(2)
C4 N1 C3 122.2(2)
C27 C1 C2 119.4(4)
C27 C1 C50 117.3(5)
C2 C1 C50 123.3(6)
C3 C2 C1 119.2(4)
C3 C2 H2 120.4
C1 C2 H2 120.4
C2 C3 C29 120.9(3)
C2 C3 N1 118.6(3)
C29 C3 N1 120.5(3)
C5 C4 N1 123.0(2)
C5 C4 C17 110.5(2)
N1 C4 C17 126.4(2)
C4 C5 C11 108.9(2)
C4 C5 C6 126.1(2)
C11 C5 C6 125.0(3)
C26 C6 C5 105.4(2)
C26 C6 C30 110.9(2)
C5 C6 C30 108.9(2)
C26 C6 C7 111.4(2)
C5 C6 C7 112.6(2)
C30 C6 C7 107.7(2)
C8 C7 C6 111.3(2)
C8 C7 H7A 109.4
C6 C7 H7A 109.4
C8 C7 H7B 109.4
C6 C7 H7B 109.4
H7A C7 H7B 108.0
O2 C8 O1 122.7(3)
O2 C8 C7 124.1(3)
O1 C8 C7 113.2(3)
O1 C9 C10 108.8(4)
O1 C9 H9A 109.9
C10 C9 H9A 109.9
O1 C9 H9B 109.9
C10 C9 H9B 109.9
H9A C9 H9B 108.3
C9 C10 H10A 109.5
C9 C10 H10B 109.5
H10A C10 H10B 109.5
C9 C10 H10C 109.5
H10A C10 H10C 109.5
H10B C10 H10C 109.5
O4 C11 C5 126.8(3)
O4 C11 C12 127.5(3)
C5 C11 C12 105.7(3)
C13 C12 C17 122.1(3)
C13 C12 C11 129.1(3)
C17 C12 C11 108.8(3)
C12 C13 C14 117.6(4)
C12 C13 H13 121.2
C14 C13 H13 121.2
C15 C14 C13 120.9(3)
C15 C14 H14 119.5
C13 C14 H14 119.5
C14 C15 C16 121.7(3)
C14 C15 H15 119.2
C16 C15 H15 119.2
C17 C16 C15 118.1(3)
C17 C16 H16 121.0
C15 C16 H16 121.0
C16 C17 C12 119.6(3)
C16 C17 C4 134.2(3)
C12 C17 C4 106.1(2)
C26 C18 N1 123.3(2)
C26 C18 C19 110.4(2)
N1 C18 C19 126.3(2)
C24 C19 C20 119.7(3)
C24 C19 C18 134.0(3)
C20 C19 C18 106.1(2)
C21 C20 C19 121.3(3)
C21 C20 C25 130.1(3)
C19 C20 C25 108.5(2)
C20 C21 C22 118.8(3)
C20 C21 H21 120.6
C22 C21 H21 120.6
C23 C22 C21 119.9(3)
C23 C22 H22 120.0
C21 C22 H22 120.0
C22 C23 C24 122.2(4)
C22 C23 H23 118.9
C24 C23 H23 118.9
C19 C24 C23 118.1(3)
C19 C24 H24 121.0
C23 C24 H24 121.0
O3 C25 C26 127.1(3)
O3 C25 C20 126.5(3)
C26 C25 C20 106.4(2)
C18 C26 C25 108.6(2)
C18 C26 C6 125.6(2)
C25 C26 C6 125.8(2)
C28 C27 C1 121.1(4)
C28 C27 H27 119.5
C1 C27 H27 119.5
C27 C28 C29 120.7(4)
C27 C28 H28 119.6
C29 C28 H28 119.6
C3 C29 C28 118.6(4)
C3 C29 H29 120.7
C28 C29 H29 120.7
O5 C30 O6 124.5(3)
O5 C30 C6 125.5(3)
O6 C30 C6 110.0(3)
C32 C31 O6 110.0(3)
C32 C31 H31A 109.7
O6 C31 H31A 109.7
C32 C31 H31B 109.7
O6 C31 H31B 109.7
H31A C31 H31B 108.2
C31 C32 H32A 109.5
C31 C32 H32B 109.5
H32A C32 H32B 109.5
C31 C32 H32C 109.5
H32A C32 H32C 109.5
H32B C32 H32C 109.5
C1 C50 H50A 109.5
C1 C50 H50B 109.5
H50A C50 H50B 109.5
C1 C50 H50C 109.5
H50A C50 H50C 109.5
H50B C50 H50C 109.5

loop_
_geom_bond_atom_site_label_1
_geom_bond_atom_site_label_2
_geom_bond_distance
O1 C8 1.314(4)
O1 C9 1.467(5)
O2 C8 1.204(4)
O3 C25 1.223(3)
O4 C11 1.217(4)
O5 C30 1.189(4)
O6 C30 1.329(4)
O6 C31 1.461(4)
N1 C18 1.376(3)
N1 C4 1.378(3)
N1 C3 1.449(3)
C1 C27 1.350(7)
C1 C2 1.404(5)
C1 C50 1.427(7)
C2 C3 1.363(4)
C2 H2 0.9300
C3 C29 1.363(4)
C4 C5 1.348(4)
C4 C17 1.500(4)
C5 C11 1.465(4)
C5 C6 1.508(4)
C6 C26 1.500(4)
C6 C30 1.545(4)
C6 C7 1.559(4)
C7 C8 1.476(5)
C7 H7A 0.9700
C7 H7B 0.9700
C9 C10 1.472(6)
C9 H9A 0.9700
C9 H9B 0.9700
C10 H10A 0.9600
C10 H10B 0.9600
C10 H10C 0.9600
C11 C12 1.495(4)
C12 C13 1.376(4)
C12 C17 1.392(4)
C13 C14 1.387(5)
C13 H13 0.9300
C14 C15 1.348(5)
C14 H14 0.9300
C15 C16 1.404(5)
C15 H15 0.9300
C16 C17 1.368(4)
C16 H16 0.9300
C18 C26 1.358(4)
C18 C19 1.495(4)
C19 C24 1.373(4)
C19 C20 1.402(4)
C20 C21 1.376(4)
C20 C25 1.486(4)
C21 C22 1.382(5)
C21 H21 0.9300
C22 C23 1.364(5)
C22 H22 0.9300
C23 C24 1.396(5)
C23 H23 0.9300
C24 H24 0.9300
C25 C26 1.458(4)
C27 C28 1.339(7)
C27 H27 0.9300
C28 C29 1.394(5)
C28 H28 0.9300
C29 H29 0.9300
C31 C32 1.452(6)
C31 H31A 0.9700
C31 H31B 0.9700
C32 H32A 0.9600
C32 H32B 0.9600
C32 H32C 0.9600
C50 H50A 0.9600
C50 H50B 0.9600
C50 H50C 0.9600
